data_4026117
loop_
_publ_author_name
'S. Fern Lim'
'Benjamin L. Harris'
'Paul Blanc'
'Jonathan M. White'

_publ_section_title
;
 Orbital Interactions in Selenomethyl-Substituted Pyridinium Ions and
 Carbenium Ions with Higher Electron Demand
;
_journal_name_full 'Journal of Organic Chemistry'
_journal_page_first 1673
_journal_page_last 1682
_journal_paper_doi 10.1021/jo102307v
_journal_volume 76
_journal_year 2011
_chemical_formula_sum 'C18 H14 N4 O7 Se'
_chemical_formula_weight 477.29
_chemical_name_systematic
;
 ?
;
_space_group_IT_number 2
_symmetry_cell_setting triclinic
_symmetry_space_group_name_Hall '-P 1'
_symmetry_space_group_name_H-M 'P -1'
_atom_sites_solution_hydrogens geom
_atom_sites_solution_primary direct
_atom_sites_solution_secondary difmap
_audit_creation_method SHELXL-97
_cell_angle_alpha 82.2770(10)
_cell_angle_beta 83.4880(10)
_cell_angle_gamma 72.7560(10)
_cell_formula_units_Z 2
_cell_length_a 8.2176(5)
_cell_length_b 9.7350(6)
_cell_length_c 12.3328(8)
_cell_measurement_reflns_used 3705
_cell_measurement_temperature 130(2)
_cell_measurement_theta_max 28.38
_cell_measurement_theta_min 2.60
_cell_volume 930.88(10)
_computing_cell_refinement 'Bruker SMART'
_computing_data_collection 'Bruker SMART'
_computing_data_reduction 'Bruker SAINT'
_computing_structure_refinement 'SHELXL-97 (Sheldrick, 1997)'
_diffrn_ambient_temperature 130(2)
_diffrn_measured_fraction_theta_full 0.986
_diffrn_measured_fraction_theta_max 0.986
_diffrn_measurement_device_type 'CCD area detector'
_diffrn_measurement_method 'phi and omega scans'
_diffrn_radiation_monochromator graphite
_diffrn_radiation_source 'fine-focus sealed tube'
_diffrn_radiation_type MoK\a
_diffrn_radiation_wavelength 0.71073
_diffrn_reflns_av_R_equivalents 0.0146
_diffrn_reflns_av_sigmaI/netI 0.0268
_diffrn_reflns_limit_h_max 9
_diffrn_reflns_limit_h_min -7
_diffrn_reflns_limit_k_max 10
_diffrn_reflns_limit_k_min -11
_diffrn_reflns_limit_l_max 14
_diffrn_reflns_limit_l_min -14
_diffrn_reflns_number 4856
_diffrn_reflns_theta_full 25.00
_diffrn_reflns_theta_max 25.00
_diffrn_reflns_theta_min 1.67
_exptl_absorpt_coefficient_mu 2.069
_exptl_absorpt_correction_T_max 1.00
_exptl_absorpt_correction_T_min 0.77
_exptl_absorpt_correction_type multi-scan
_exptl_absorpt_process_details SADABS
_exptl_crystal_colour Yellow
_exptl_crystal_density_diffrn 1.703
_exptl_crystal_description Block
_exptl_crystal_F_000 480
_exptl_crystal_size_max 0.50
_exptl_crystal_size_mid 0.40
_exptl_crystal_size_min 0.30
_refine_diff_density_max 0.393
_refine_diff_density_min -0.295
_refine_diff_density_rms 0.060
_refine_ls_extinction_coef 0.0077(10)
_refine_ls_extinction_expression Fc^*^=kFc[1+0.001xFc^2^\l^3^/sin(2\q)]^-1/4^
_refine_ls_extinction_method SHELXL
_refine_ls_goodness_of_fit_ref 1.030
_refine_ls_hydrogen_treatment mixed
_refine_ls_matrix_type full
_refine_ls_number_parameters 276
_refine_ls_number_reflns 3242
_refine_ls_number_restraints 0
_refine_ls_restrained_S_all 1.030
_refine_ls_R_factor_all 0.0268
_refine_ls_R_factor_gt 0.0253
_refine_ls_shift/su_max 0.001
_refine_ls_shift/su_mean 0.000
_refine_ls_structure_factor_coef Fsqd
_refine_ls_weighting_details 'calc w=1/[\s^2^(Fo^2^)+(0.0343P)^2^+0.4030P] where P=(Fo^2^+2Fc^2^)/3'
_refine_ls_weighting_scheme calc
_refine_ls_wR_factor_gt 0.0631
_refine_ls_wR_factor_ref 0.0637
_reflns_number_gt 3075
_reflns_number_total 3242
_reflns_threshold_expression >2sigma(I)
_cod_data_source_file jo102307v_si_006.cif
_cod_data_source_block jmwpb7
_cod_original_sg_symbol_H-M 'P -1 '
_cod_database_code 4026117

loop_
_symmetry_equiv_pos_as_xyz
'x, y, z'
'-x, -y, -z'

loop_
_atom_site_label
_atom_site_type_symbol
_atom_site_fract_x
_atom_site_fract_y
_atom_site_fract_z
_atom_site_U_iso_or_equiv
_atom_site_adp_type
_atom_site_occupancy
_atom_site_symmetry_multiplicity
_atom_site_calc_flag
_atom_site_refinement_flags
C1 C -0.0665(2) 0.32164(19) 0.98890(15) 0.0221(4) Uani 1 1 d .
C2 C -0.1518(3) 0.3295(2) 1.09234(16) 0.0281(4) Uani 1 1 d .
H2 H -0.0947 0.3340 1.1521 0.034 Uiso 1 1 calc R
C3 C -0.3208(3) 0.3305(2) 1.10699(17) 0.0307(5) Uani 1 1 d .
H3 H -0.3779 0.3358 1.1766 0.037 Uiso 1 1 calc R
C4 C -0.4055(3) 0.3238(2) 1.01796(18) 0.0305(5) Uani 1 1 d .
H4 H -0.5184 0.3210 1.0273 0.037 Uiso 1 1 calc R
C5 C -0.3203(3) 0.3215(2) 0.91608(17) 0.0294(4) Uani 1 1 d .
H5 H -0.3767 0.3203 0.8551 0.035 Uiso 1 1 calc R
C6 C 0.1174(2) 0.3131(2) 0.96870(16) 0.0232(4) Uani 1 1 d .
H6A H 0.1457 0.3720 1.0170 0.028 Uiso 1 1 calc R
H6B H 0.1399 0.3516 0.8936 0.028 Uiso 1 1 calc R
C7 C 0.2900(3) 0.0582(2) 0.84719(16) 0.0249(4) Uani 1 1 d .
C8 C 0.4378(3) 0.0610(2) 0.78186(17) 0.0296(4) Uani 1 1 d .
H8 H 0.5194 0.0949 0.8074 0.035 Uiso 1 1 calc R
C9 C 0.4646(3) 0.0134(2) 0.67844(18) 0.0389(5) Uani 1 1 d .
H9 H 0.5638 0.0157 0.6346 0.047 Uiso 1 1 calc R
C10 C 0.3441(3) -0.0371(2) 0.64079(18) 0.0413(6) Uani 1 1 d .
H10 H 0.3624 -0.0703 0.5719 0.050 Uiso 1 1 calc R
C11 C 0.1958(3) -0.0384(2) 0.7055(2) 0.0408(6) Uani 1 1 d .
H11 H 0.1139 -0.0714 0.6794 0.049 Uiso 1 1 calc R
C12 C 0.1678(3) 0.0089(2) 0.80881(18) 0.0318(5) Uani 1 1 d .
H12 H 0.0678 0.0075 0.8521 0.038 Uiso 1 1 calc R
C13 C 0.0822(2) 0.34767(19) 0.62763(15) 0.0214(4) Uani 1 1 d .
C14 C 0.0115(2) 0.2707(2) 0.56162(15) 0.0223(4) Uani 1 1 d .
C15 C 0.0658(2) 0.2519(2) 0.45372(15) 0.0235(4) Uani 1 1 d .
H15 H 0.0186 0.1989 0.4156 0.028 Uiso 1 1 calc R
C16 C 0.1902(2) 0.3116(2) 0.40208(15) 0.0232(4) Uani 1 1 d .
C17 C 0.2694(2) 0.3852(2) 0.45848(16) 0.0243(4) Uani 1 1 d .
H17 H 0.3534 0.4254 0.4233 0.029 Uiso 1 1 calc R
C18 C 0.2200(2) 0.3965(2) 0.56710(15) 0.0225(4) Uani 1 1 d .
N1 N -0.1551(2) 0.32082(17) 0.90353(14) 0.0241(4) Uani 1 1 d .
N2 N -0.1268(2) 0.21062(19) 0.60691(13) 0.0281(4) Uani 1 1 d .
N3 N 0.2325(2) 0.30435(19) 0.28549(14) 0.0291(4) Uani 1 1 d .
N4 N 0.3081(2) 0.47150(18) 0.62576(14) 0.0266(4) Uani 1 1 d .
O1 O 0.03223(18) 0.37623(15) 0.72350(10) 0.0265(3) Uani 1 1 d .
O2 O -0.2098(2) 0.2538(2) 0.69043(14) 0.0518(5) Uani 1 1 d .
O3 O -0.1563(2) 0.11904(17) 0.55951(12) 0.0369(4) Uani 1 1 d .
O4 O 0.1678(2) 0.23158(18) 0.23836(12) 0.0376(4) Uani 1 1 d .
O5 O 0.3290(2) 0.37174(18) 0.23809(12) 0.0381(4) Uani 1 1 d .
O6 O 0.3388(2) 0.58126(16) 0.57753(13) 0.0382(4) Uani 1 1 d .
O7 O 0.3472(2) 0.42166(18) 0.71833(13) 0.0406(4) Uani 1 1 d .
Se1 Se 0.26381(3) 0.11118(2) 0.994054(15) 0.02772(9) Uani 1 1 d .
H H -0.106(3) 0.327(3) 0.839(2) 0.041(7) Uiso 1 1 d .

loop_
_atom_site_aniso_label
_atom_site_aniso_U_11
_atom_site_aniso_U_22
_atom_site_aniso_U_33
_atom_site_aniso_U_23
_atom_site_aniso_U_13
_atom_site_aniso_U_12
C1 0.0267(10) 0.0175(9) 0.0213(9) -0.0017(7) -0.0008(8) -0.0058(8)
C2 0.0309(11) 0.0301(11) 0.0208(10) -0.0019(8) -0.0009(8) -0.0058(9)
C3 0.0302(11) 0.0321(11) 0.0248(10) 0.0000(8) 0.0050(8) -0.0053(9)
C4 0.0235(10) 0.0316(11) 0.0357(12) -0.0030(9) 0.0037(9) -0.0090(9)
C5 0.0269(11) 0.0344(11) 0.0295(11) -0.0056(9) -0.0025(8) -0.0117(9)
C6 0.0260(10) 0.0220(9) 0.0225(9) -0.0032(7) -0.0018(8) -0.0077(8)
C7 0.0287(10) 0.0217(9) 0.0236(10) -0.0025(7) -0.0047(8) -0.0051(8)
C8 0.0304(11) 0.0288(10) 0.0292(11) -0.0019(8) -0.0045(9) -0.0076(9)
C9 0.0428(13) 0.0388(12) 0.0271(11) -0.0018(9) -0.0002(10) -0.0011(11)
C10 0.0619(16) 0.0312(12) 0.0256(11) -0.0061(9) -0.0127(11) -0.0006(11)
C11 0.0567(16) 0.0277(11) 0.0444(14) -0.0050(10) -0.0246(12) -0.0136(11)
C12 0.0352(12) 0.0256(10) 0.0372(12) -0.0028(9) -0.0076(9) -0.0109(9)
C13 0.0220(9) 0.0210(9) 0.0196(9) -0.0011(7) -0.0032(7) -0.0037(8)
C14 0.0208(9) 0.0238(9) 0.0228(9) -0.0019(7) -0.0023(8) -0.0070(8)
C15 0.0228(10) 0.0256(10) 0.0221(10) -0.0043(8) -0.0059(8) -0.0046(8)
C16 0.0214(9) 0.0280(10) 0.0181(9) -0.0027(7) -0.0019(7) -0.0036(8)
C17 0.0198(9) 0.0268(10) 0.0249(10) -0.0001(8) -0.0006(8) -0.0063(8)
C18 0.0205(9) 0.0242(9) 0.0239(10) -0.0039(8) -0.0046(8) -0.0066(8)
N1 0.0260(9) 0.0260(8) 0.0216(9) -0.0034(7) 0.0007(7) -0.0099(7)
N2 0.0293(9) 0.0367(10) 0.0226(9) -0.0038(7) -0.0029(7) -0.0155(8)
N3 0.0229(9) 0.0377(10) 0.0219(9) -0.0028(7) -0.0007(7) -0.0020(8)
N4 0.0212(8) 0.0325(9) 0.0291(9) -0.0082(7) -0.0001(7) -0.0109(7)
O1 0.0296(7) 0.0334(7) 0.0193(7) -0.0049(6) -0.0006(6) -0.0130(6)
O2 0.0475(10) 0.0906(14) 0.0365(9) -0.0308(9) 0.0184(8) -0.0464(10)
O3 0.0428(9) 0.0422(9) 0.0367(8) -0.0110(7) 0.0006(7) -0.0273(8)
O4 0.0375(8) 0.0563(10) 0.0228(7) -0.0126(7) -0.0042(6) -0.0145(8)
O5 0.0342(8) 0.0517(10) 0.0265(8) -0.0029(7) 0.0081(7) -0.0138(8)
O6 0.0357(9) 0.0362(9) 0.0499(10) -0.0038(7) -0.0044(7) -0.0213(7)
O7 0.0444(9) 0.0550(10) 0.0315(9) -0.0057(7) -0.0118(7) -0.0243(8)
Se1 0.02909(13) 0.02945(13) 0.02204(13) -0.00342(8) -0.00456(8) -0.00317(9)

loop_
_atom_type_symbol
_atom_type_description
_atom_type_scat_dispersion_real
_atom_type_scat_dispersion_imag
_atom_type_scat_source
C C 0.0033 0.0016 'International Tables Vol C Tables 4.2.6.8 and 6.1.1.4'
H H 0.0000 0.0000 'International Tables Vol C Tables 4.2.6.8 and 6.1.1.4'
N N 0.0061 0.0033 'International Tables Vol C Tables 4.2.6.8 and 6.1.1.4'
O O 0.0106 0.0060 'International Tables Vol C Tables 4.2.6.8 and 6.1.1.4'
Se Se -0.0929 2.2259 'International Tables Vol C Tables 4.2.6.8 and 6.1.1.4'

loop_
_geom_angle_atom_site_label_1
_geom_angle_atom_site_label_2
_geom_angle_atom_site_label_3
_geom_angle
N1 C1 C2 118.23(18)
N1 C1 C6 119.04(17)
C2 C1 C6 122.73(18)
C3 C2 C1 120.20(19)
C3 C2 H2 119.9
C1 C2 H2 119.9
C2 C3 C4 119.84(19)
C2 C3 H3 120.1
C4 C3 H3 120.1
C5 C4 C3 118.80(19)
C5 C4 H4 120.6
C3 C4 H4 120.6
N1 C5 C4 120.36(19)
N1 C5 H5 119.8
C4 C5 H5 119.8
C1 C6 Se1 111.45(12)
C1 C6 H6A 109.3
Se1 C6 H6A 109.3
C1 C6 H6B 109.3
Se1 C6 H6B 109.3
H6A C6 H6B 108.0
C8 C7 C12 119.90(19)
C8 C7 Se1 119.31(15)
C12 C7 Se1 120.66(16)
C7 C8 C9 120.2(2)
C7 C8 H8 119.9
C9 C8 H8 119.9
C10 C9 C8 119.9(2)
C10 C9 H9 120.1
C8 C9 H9 120.1
C9 C10 C11 119.9(2)
C9 C10 H10 120.1
C11 C10 H10 120.1
C10 C11 C12 120.7(2)
C10 C11 H11 119.6
C12 C11 H11 119.6
C11 C12 C7 119.4(2)
C11 C12 H12 120.3
C7 C12 H12 120.3
O1 C13 C14 126.73(17)
O1 C13 C18 121.60(17)
C14 C13 C18 111.63(16)
C15 C14 C13 123.40(17)
C15 C14 N2 115.85(17)
C13 C14 N2 120.74(16)
C14 C15 C16 120.00(18)
C14 C15 H15 120.0
C16 C15 H15 120.0
C15 C16 C17 121.31(18)
C15 C16 N3 119.18(17)
C17 C16 N3 119.43(17)
C18 C17 C16 117.89(18)
C18 C17 H17 121.1
C16 C17 H17 121.1
C17 C18 C13 125.49(18)
C17 C18 N4 117.03(17)
C13 C18 N4 117.40(16)
C5 N1 C1 122.47(18)
C5 N1 H 119.5(17)
C1 N1 H 117.8(17)
O2 N2 O3 122.46(17)
O2 N2 C14 118.87(16)
O3 N2 C14 118.67(16)
O5 N3 O4 123.20(17)
O5 N3 C16 118.54(17)
O4 N3 C16 118.25(17)
O7 N4 O6 123.97(17)
O7 N4 C18 118.54(16)
O6 N4 C18 117.49(16)
C7 Se1 C6 99.28(8)

loop_
_geom_bond_atom_site_label_1
_geom_bond_atom_site_label_2
_geom_bond_distance
C1 N1 1.348(3)
C1 C2 1.384(3)
C1 C6 1.483(3)
C2 C3 1.377(3)
C2 H2 0.9300
C3 C4 1.384(3)
C3 H3 0.9300
C4 C5 1.367(3)
C4 H4 0.9300
C5 N1 1.347(3)
C5 H5 0.9300
C6 Se1 1.9818(18)
C6 H6A 0.9700
C6 H6B 0.9700
C7 C8 1.385(3)
C7 C12 1.385(3)
C7 Se1 1.9209(19)
C8 C9 1.387(3)
C8 H8 0.9300
C9 C10 1.376(4)
C9 H9 0.9300
C10 C11 1.381(4)
C10 H10 0.9300
C11 C12 1.384(3)
C11 H11 0.9300
C12 H12 0.9300
C13 O1 1.247(2)
C13 C14 1.446(3)
C13 C18 1.448(3)
C14 C15 1.373(3)
C14 N2 1.452(3)
C15 C16 1.376(3)
C15 H15 0.9300
C16 C17 1.390(3)
C16 N3 1.447(2)
C17 C18 1.364(3)
C17 H17 0.9300
C18 N4 1.468(2)
N1 H 0.86(3)
N2 O2 1.221(2)
N2 O3 1.223(2)
N3 O5 1.226(2)
N3 O4 1.235(2)
N4 O7 1.218(2)
N4 O6 1.230(2)

loop_
_geom_torsion_atom_site_label_1
_geom_torsion_atom_site_label_2
_geom_torsion_atom_site_label_3
_geom_torsion_atom_site_label_4
_geom_torsion
N1 C1 C2 C3 2.5(3)
C6 C1 C2 C3 -177.04(18)
C1 C2 C3 C4 0.0(3)
C2 C3 C4 C5 -2.3(3)
C3 C4 C5 N1 2.2(3)
N1 C1 C6 Se1 -94.88(17)
C2 C1 C6 Se1 84.7(2)
C12 C7 C8 C9 -0.5(3)
Se1 C7 C8 C9 175.43(16)
C7 C8 C9 C10 -0.2(3)
C8 C9 C10 C11 0.9(3)
C9 C10 C11 C12 -0.9(3)
C10 C11 C12 C7 0.2(3)
C8 C7 C12 C11 0.5(3)
Se1 C7 C12 C11 -175.36(16)
O1 C13 C14 C15 175.33(18)
C18 C13 C14 C15 -2.2(3)
O1 C13 C14 N2 -3.3(3)
C18 C13 C14 N2 179.15(16)
C13 C14 C15 C16 -2.1(3)
N2 C14 C15 C16 176.65(17)
C14 C15 C16 C17 3.3(3)
C14 C15 C16 N3 -173.27(17)
C15 C16 C17 C18 0.0(3)
N3 C16 C17 C18 176.62(17)
C16 C17 C18 C13 -4.9(3)
C16 C17 C18 N4 178.57(16)
O1 C13 C18 C17 -171.83(19)
C14 C13 C18 C17 5.8(3)
O1 C13 C18 N4 4.7(3)
C14 C13 C18 N4 -177.69(16)
C4 C5 N1 C1 0.4(3)
C2 C1 N1 C5 -2.7(3)
C6 C1 N1 C5 176.84(17)
C15 C14 N2 O2 -161.40(19)
C13 C14 N2 O2 17.4(3)
C15 C14 N2 O3 18.2(3)
C13 C14 N2 O3 -163.03(18)
C15 C16 N3 O5 171.88(18)
C17 C16 N3 O5 -4.8(3)
C15 C16 N3 O4 -7.4(3)
C17 C16 N3 O4 175.96(18)
C17 C18 N4 O7 -138.9(2)
C13 C18 N4 O7 44.3(2)
C17 C18 N4 O6 40.7(3)
C13 C18 N4 O6 -136.04(18)
C8 C7 Se1 C6 99.46(16)
C12 C7 Se1 C6 -84.62(17)
C1 C6 Se1 C7 92.96(14)
